data_4304714
loop_
_publ_author_name
'T\"ulay A. Ate\,sin'
'Abdurrahman \,C. Ate\,sin'
'Karlyn Skugrud'
'William D. Jones'

_publ_contact_author_address 'Department of Chemistry, University of Rochester, Rochester, New York 14627'
_publ_contact_author_email jones@chem.rochester.edu
_publ_contact_author_name 'William D. Jones'
_publ_section_title
;
Understanding Selectivity in the Oxidative Addition of the Carbon-Sulfur
Bonds of 2-Cyanothiophene to Pt(0)
;
_journal_name_full 'Inorganic Chemistry'
_journal_page_first 4596
_journal_page_last 4604
_journal_paper_doi 10.1021/ic702273a
_journal_volume 47
_journal_year 2008
_chemical_formula_sum 'C19 H35 N P2 Pt S'
_chemical_formula_weight 566.57
_chemical_name_systematic
; 
 compound 4
;
_space_group_IT_number 19
_symmetry_cell_setting orthorhombic
_symmetry_space_group_name_Hall 'P 2ac 2ab'
_symmetry_space_group_name_H-M 'P 21 21 21'
_atom_sites_solution_hydrogens geom
_atom_sites_solution_primary direct
_atom_sites_solution_secondary difmap
_audit_creation_method SHELXL-97
_cell_angle_alpha 90.00
_cell_angle_beta 90.00
_cell_angle_gamma 90.00
_cell_formula_units_Z 4
_cell_length_a 9.8807(9)
_cell_length_b 14.1110(13)
_cell_length_c 15.7740(14)
_cell_measurement_temperature 193(2)
_cell_volume 2199.3(3)
_computing_cell_refinement 'Bruker SMART'
_computing_data_collection 'Bruker SMART'
_computing_data_reduction 'Bruker SAINT'
_computing_molecular_graphics 'Bruker SHELXTL'
_computing_publication_material 'Bruker SHELXTL'
_computing_structure_refinement 'SHELXL-97 (Sheldrick, 1997)'
_computing_structure_solution 'SHELXS-97 (Sheldrick, 1990)'
_diffrn_ambient_temperature 193(2)
_diffrn_measured_fraction_theta_full 0.989
_diffrn_measured_fraction_theta_max 0.989
_diffrn_measurement_device_type 'CCD area detector'
_diffrn_measurement_method 'phi and omega scans'
_diffrn_radiation_monochromator graphite
_diffrn_radiation_source 'fine-focus sealed tube'
_diffrn_radiation_type MoK\a
_diffrn_radiation_wavelength 0.71073
_diffrn_reflns_av_R_equivalents 0.0406
_diffrn_reflns_av_sigmaI/netI 0.0471
_diffrn_reflns_limit_h_max 12
_diffrn_reflns_limit_h_min -13
_diffrn_reflns_limit_k_max 18
_diffrn_reflns_limit_k_min -18
_diffrn_reflns_limit_l_max 20
_diffrn_reflns_limit_l_min -21
_diffrn_reflns_number 19446
_diffrn_reflns_theta_full 28.30
_diffrn_reflns_theta_max 28.30
_diffrn_reflns_theta_min 1.94
_exptl_absorpt_coefficient_mu 6.622
_exptl_absorpt_correction_T_max 1.00
_exptl_absorpt_correction_T_min 0.468
_exptl_absorpt_correction_type multi-scan
_exptl_absorpt_process_details SADABS
_exptl_crystal_colour yellow
_exptl_crystal_density_diffrn 1.711
_exptl_crystal_density_meas 0
_exptl_crystal_density_method 'not measured'
_exptl_crystal_description irreg
_exptl_crystal_F_000 1120
_exptl_crystal_size_max 0.30
_exptl_crystal_size_mid 0.20
_exptl_crystal_size_min 0.10
_refine_diff_density_max 1.277
_refine_diff_density_min -0.712
_refine_diff_density_rms 0.101
_refine_ls_abs_structure_details 'Flack H D (1983), Acta Cryst. A39, 876-881'
_refine_ls_abs_structure_Flack 0.021(8)
_refine_ls_extinction_method none
_refine_ls_goodness_of_fit_ref 0.511
_refine_ls_hydrogen_treatment constr
_refine_ls_matrix_type full
_refine_ls_number_parameters 217
_refine_ls_number_reflns 5304
_refine_ls_number_restraints 0
_refine_ls_restrained_S_all 0.511
_refine_ls_R_factor_all 0.0285
_refine_ls_R_factor_gt 0.0245
_refine_ls_shift/su_max 0.044
_refine_ls_shift/su_mean 0.003
_refine_ls_structure_factor_coef Fsqd
_refine_ls_weighting_details 'calc w=1/[\s^2^(Fo^2^)+(0.0533P)^2^+30.1036P] where P=(Fo^2^+2Fc^2^)/3'
_refine_ls_weighting_scheme calc
_refine_ls_wR_factor_gt 0.0578
_refine_ls_wR_factor_ref 0.0610
_reflns_number_gt 4930
_reflns_number_total 5304
_reflns_threshold_expression >2sigma(I)
_cod_data_source_file ic702273a-file003.cif
_cod_data_source_block sad
_cod_depositor_comments
;
The following automatic conversions were performed:
'_symmetry_cell_setting' value 'Orthorhombic' changed to 'orthorhombic'
according to '/home/saulius/struct/CIF-dictionaries/cif_core.dic'
dictionary named 'cif_core.dic' version 2.4.1 from 2010-06-29.

Automatic conversion script
Id: cif_fix_enum 1527 2010-12-29 10:47:43Z saulius 
;
_cod_database_code 4304714

loop_
_symmetry_equiv_pos_as_xyz
'x, y, z'
'-x+1/2, -y, z+1/2'
'-x, y+1/2, -z+1/2'
'x+1/2, -y+1/2, -z'

loop_
_atom_site_label
_atom_site_type_symbol
_atom_site_fract_x
_atom_site_fract_y
_atom_site_fract_z
_atom_site_U_iso_or_equiv
_atom_site_adp_type
_atom_site_occupancy
_atom_site_symmetry_multiplicity
_atom_site_calc_flag
_atom_site_refinement_flags
_atom_site_disorder_assembly
_atom_site_disorder_group
Pt1 Pt -0.567946(17) -0.559660(12) -0.165011(11) 0.02091(5) Uani 1 1 d . . .
P1 P -0.65043(14) -0.46363(9) -0.26976(8) 0.0256(3) Uani 1 1 d . . .
P2 P -0.39572(12) -0.45048(10) -0.15103(8) 0.0255(3) Uani 1 1 d . . .
S1 S -0.46812(14) -0.63677(10) -0.05302(9) 0.0339(3) Uani 1 1 d . . .
N1 N -0.9015(5) -0.6516(5) -0.2916(3) 0.0488(14) Uani 1 1 d . . .
C1 C -0.7237(5) -0.6572(3) -0.1729(4) 0.0263(10) Uani 1 1 d . . .
C2 C -0.7466(5) -0.7338(4) -0.1210(3) 0.0285(11) Uani 1 1 d . . .
H2A H -0.8250 -0.7696 -0.1349 0.034 Uiso 1 1 calc R . .
C3 C -0.6730(6) -0.7687(4) -0.0500(4) 0.0323(12) Uani 1 1 d . . .
H3A H -0.7092 -0.8226 -0.0220 0.039 Uiso 1 1 calc R . .
C4 C -0.5565(6) -0.7325(4) -0.0185(3) 0.0298(11) Uani 1 1 d . . .
H4A H -0.5194 -0.7648 0.0289 0.036 Uiso 1 1 calc R . .
C5 C -0.8209(6) -0.6532(4) -0.2382(4) 0.0315(12) Uani 1 1 d . . .
C6 C -0.8161(6) -0.4111(4) -0.2392(4) 0.0383(13) Uani 1 1 d . . .
H6A H -0.8766 -0.4655 -0.2247 0.046 Uiso 1 1 calc R . .
C7 C -0.8891(9) -0.3548(6) -0.3067(5) 0.066(2) Uani 1 1 d . . .
H7A H -0.9747 -0.3308 -0.2838 0.100 Uiso 1 1 calc R . .
H7B H -0.9076 -0.3958 -0.3555 0.100 Uiso 1 1 calc R . .
H7C H -0.8325 -0.3015 -0.3246 0.100 Uiso 1 1 calc R . .
C8 C -0.8018(8) -0.3519(6) -0.1574(5) 0.065(2) Uani 1 1 d . . .
H8A H -0.8895 -0.3240 -0.1427 0.097 Uiso 1 1 calc R . .
H8B H -0.7355 -0.3012 -0.1665 0.097 Uiso 1 1 calc R . .
H8C H -0.7712 -0.3928 -0.1110 0.097 Uiso 1 1 calc R . .
C9 C -0.6744(6) -0.5129(4) -0.3779(3) 0.0319(12) Uani 1 1 d . . .
H9A H -0.7668 -0.5417 -0.3799 0.038 Uiso 1 1 calc R . .
C10 C -0.5740(10) -0.5910(5) -0.3952(4) 0.0538(18) Uani 1 1 d . . .
H10A H -0.5880 -0.6156 -0.4527 0.081 Uiso 1 1 calc R . .
H10B H -0.5870 -0.6423 -0.3541 0.081 Uiso 1 1 calc R . .
H10C H -0.4818 -0.5660 -0.3902 0.081 Uiso 1 1 calc R . .
C11 C -0.6665(7) -0.4394(5) -0.4494(4) 0.0427(13) Uani 1 1 d . . .
H11A H -0.6792 -0.4711 -0.5042 0.064 Uiso 1 1 calc R . .
H11B H -0.5778 -0.4085 -0.4484 0.064 Uiso 1 1 calc R . .
H11C H -0.7376 -0.3918 -0.4415 0.064 Uiso 1 1 calc R . .
C12 C -0.3598(6) -0.4105(4) -0.0414(4) 0.0362(13) Uani 1 1 d . . .
H12A H -0.3284 -0.4672 -0.0089 0.043 Uiso 1 1 calc R . .
C13 C -0.2471(7) -0.3358(5) -0.0359(5) 0.0492(17) Uani 1 1 d . . .
H13A H -0.2307 -0.3198 0.0237 0.074 Uiso 1 1 calc R . .
H13B H -0.2748 -0.2787 -0.0668 0.074 Uiso 1 1 calc R . .
H13C H -0.1640 -0.3612 -0.0610 0.074 Uiso 1 1 calc R . .
C14 C -0.4885(7) -0.3753(5) 0.0013(4) 0.0490(16) Uani 1 1 d . . .
H14A H -0.4676 -0.3545 0.0591 0.074 Uiso 1 1 calc R . .
H14B H -0.5551 -0.4267 0.0032 0.074 Uiso 1 1 calc R . .
H14C H -0.5257 -0.3219 -0.0310 0.074 Uiso 1 1 calc R . .
C15 C -0.2268(6) -0.4811(5) -0.1943(4) 0.0401(14) Uani 1 1 d . . .
H15A H -0.1700 -0.4224 -0.1934 0.048 Uiso 1 1 calc R . .
C16 C -0.2373(8) -0.5147(6) -0.2869(5) 0.0549(19) Uani 1 1 d . . .
H16A H -0.1470 -0.5310 -0.3080 0.082 Uiso 1 1 calc R . .
H16B H -0.2758 -0.4639 -0.3218 0.082 Uiso 1 1 calc R . .
H16C H -0.2959 -0.5706 -0.2898 0.082 Uiso 1 1 calc R . .
C17 C -0.1558(6) -0.5560(6) -0.1400(4) 0.0507(16) Uani 1 1 d . . .
H17A H -0.0678 -0.5714 -0.1650 0.076 Uiso 1 1 calc R . .
H17B H -0.2118 -0.6133 -0.1375 0.076 Uiso 1 1 calc R . .
H17C H -0.1426 -0.5312 -0.0825 0.076 Uiso 1 1 calc R . .
C18 C -0.4479(7) -0.3426(4) -0.2071(3) 0.0343(12) Uani 1 1 d . . .
H18A H -0.5021 -0.3024 -0.1684 0.041 Uiso 1 1 calc R . .
H18B H -0.3664 -0.3062 -0.2238 0.041 Uiso 1 1 calc R . .
C19 C -0.5307(7) -0.3653(4) -0.2855(4) 0.0375(14) Uani 1 1 d . . .
H19A H -0.4685 -0.3816 -0.3325 0.045 Uiso 1 1 calc R . .
H19B H -0.5818 -0.3080 -0.3025 0.045 Uiso 1 1 calc R . .

loop_
_atom_site_aniso_label
_atom_site_aniso_U_11
_atom_site_aniso_U_22
_atom_site_aniso_U_33
_atom_site_aniso_U_23
_atom_site_aniso_U_13
_atom_site_aniso_U_12
Pt1 0.02123(7) 0.01995(8) 0.02155(8) 0.00248(7) 0.00149(7) 0.00006(7)
P1 0.0299(6) 0.0232(7) 0.0238(6) 0.0030(5) -0.0016(5) 0.0023(5)
P2 0.0265(6) 0.0256(6) 0.0242(6) 0.0016(5) 0.0013(4) -0.0040(5)
S1 0.0339(7) 0.0315(7) 0.0363(7) 0.0114(6) -0.0074(6) -0.0043(5)
N1 0.041(3) 0.065(4) 0.040(3) 0.008(3) -0.012(2) -0.012(3)
C1 0.023(2) 0.024(2) 0.032(3) -0.002(2) 0.007(2) 0.0004(18)
C2 0.020(2) 0.033(3) 0.033(3) -0.007(2) 0.003(2) 0.000(2)
C3 0.034(3) 0.026(3) 0.037(3) 0.007(2) 0.012(2) 0.001(2)
C4 0.037(3) 0.026(2) 0.027(2) 0.0086(19) 0.007(2) 0.004(2)
C5 0.032(3) 0.029(3) 0.034(3) 0.004(2) 0.006(2) -0.004(2)
C6 0.037(3) 0.035(3) 0.043(3) 0.004(2) -0.001(3) 0.012(2)
C7 0.066(5) 0.074(5) 0.059(5) 0.014(4) -0.006(4) 0.042(4)
C8 0.058(4) 0.088(6) 0.048(4) -0.020(4) 0.000(4) 0.035(4)
C9 0.039(3) 0.033(3) 0.024(3) 0.003(2) 0.000(2) -0.004(2)
C10 0.090(5) 0.039(3) 0.033(3) -0.011(2) -0.001(4) 0.019(4)
C11 0.054(3) 0.042(3) 0.032(3) 0.011(3) -0.004(2) 0.002(3)
C12 0.042(3) 0.037(3) 0.030(3) 0.000(2) -0.004(2) -0.004(3)
C13 0.052(4) 0.047(4) 0.049(4) -0.003(3) -0.014(3) -0.018(3)
C14 0.052(4) 0.057(4) 0.038(3) -0.008(3) 0.004(3) -0.003(3)
C15 0.028(3) 0.051(4) 0.041(3) 0.000(3) 0.009(2) -0.006(3)
C16 0.047(4) 0.073(5) 0.045(4) -0.011(4) 0.014(3) 0.001(4)
C17 0.029(3) 0.064(4) 0.059(4) 0.003(4) 0.009(3) 0.010(3)
C18 0.047(3) 0.022(2) 0.033(3) 0.007(2) -0.003(3) -0.010(2)
C19 0.048(4) 0.028(3) 0.037(3) 0.013(2) -0.004(3) -0.006(2)

loop_
_atom_type_symbol
_atom_type_description
_atom_type_scat_dispersion_real
_atom_type_scat_dispersion_imag
_atom_type_scat_source
C C 0.0033 0.0016 'International Tables Vol C Tables 4.2.6.8 and 6.1.1.4'
H H 0.0000 0.0000 'International Tables Vol C Tables 4.2.6.8 and 6.1.1.4'
N N 0.0061 0.0033 'International Tables Vol C Tables 4.2.6.8 and 6.1.1.4'
P P 0.1023 0.0942 'International Tables Vol C Tables 4.2.6.8 and 6.1.1.4'
S S 0.1246 0.1234 'International Tables Vol C Tables 4.2.6.8 and 6.1.1.4'
Pt Pt -1.7033 8.3905 'International Tables Vol C Tables 4.2.6.8 and 6.1.1.4'

loop_
_geom_angle_atom_site_label_1
_geom_angle_atom_site_label_2
_geom_angle_atom_site_label_3
_geom_angle
_geom_angle_site_symmetry_1
_geom_angle_site_symmetry_3
_geom_angle_publ_flag
C1 Pt1 P1 94.94(15) . . ?
C1 Pt1 S1 92.88(16) . . ?
P1 Pt1 S1 171.57(5) . . ?
C1 Pt1 P2 177.92(16) . . ?
P1 Pt1 P2 86.34(5) . . ?
S1 Pt1 P2 85.76(5) . . ?
C19 P1 C9 103.9(3) . . ?
C19 P1 C6 107.4(3) . . ?
C9 P1 C6 106.0(3) . . ?
C19 P1 Pt1 108.38(19) . . ?
C9 P1 Pt1 119.17(19) . . ?
C6 P1 Pt1 111.2(2) . . ?
C18 P2 C12 104.5(3) . . ?
C18 P2 C15 105.6(3) . . ?
C12 P2 C15 104.0(3) . . ?
C18 P2 Pt1 107.5(2) . . ?
C12 P2 Pt1 115.7(2) . . ?
C15 P2 Pt1 118.3(2) . . ?
C4 S1 Pt1 113.7(2) . . ?
C2 C1 C5 110.8(5) . . ?
C2 C1 Pt1 127.6(4) . . ?
C5 C1 Pt1 121.6(4) . . ?
C1 C2 C3 131.0(5) . . ?
C4 C3 C2 126.4(5) . . ?
C3 C4 S1 128.3(4) . . ?
N1 C5 C1 178.7(6) . . ?
C7 C6 C8 110.4(6) . . ?
C7 C6 P1 116.5(5) . . ?
C8 C6 P1 110.6(4) . . ?
C10 C9 C11 109.1(5) . . ?
C10 C9 P1 110.9(4) . . ?
C11 C9 P1 114.6(4) . . ?
C13 C12 C14 110.9(5) . . ?
C13 C12 P2 113.7(4) . . ?
C14 C12 P2 110.6(4) . . ?
C16 C15 C17 110.5(6) . . ?
C16 C15 P2 111.1(5) . . ?
C17 C15 P2 111.5(4) . . ?
C19 C18 P2 111.7(4) . . ?
C18 C19 P1 113.3(4) . . ?

loop_
_geom_bond_atom_site_label_1
_geom_bond_atom_site_label_2
_geom_bond_distance
_geom_bond_site_symmetry_2
_geom_bond_publ_flag
Pt1 C1 2.068(5) . ?
Pt1 P1 2.2871(13) . ?
Pt1 S1 2.2972(14) . ?
Pt1 P2 2.3061(13) . ?
P1 C19 1.841(6) . ?
P1 C9 1.856(6) . ?
P1 C6 1.860(6) . ?
P2 C18 1.835(5) . ?
P2 C12 1.853(6) . ?
P2 C15 1.855(6) . ?
S1 C4 1.698(5) . ?
N1 C5 1.159(8) . ?
C1 C2 1.375(7) . ?
C1 C5 1.410(8) . ?
C2 C3 1.422(8) . ?
C3 C4 1.354(8) . ?
C6 C7 1.511(9) . ?
C6 C8 1.544(9) . ?
C9 C10 1.509(9) . ?
C9 C11 1.535(8) . ?
C12 C13 1.536(8) . ?
C12 C14 1.522(9) . ?
C15 C16 1.538(9) . ?
C15 C17 1.532(10) . ?
C18 C19 1.517(8) . ?
